data_7225251
loop_
_publ_author_name
'Greatorex, Sam'
'Halcrow, Malcolm A.'

_publ_section_title
;
 Highly porous hydrogen-bond networks from a triptycene-based catechol
;
_journal_issue 25
_journal_name_full CrystEngComm
_journal_page_first 4695
_journal_paper_doi 10.1039/C6CE00966B
_journal_volume 18
_journal_year 2016
_chemical_formula_moiety 'C26 H26 O4'
_chemical_formula_sum 'C26 H26 O4'
_chemical_formula_weight 402.47
_chemical_name_systematic
; 
9,10-Dimethyl-2,3,6,7-tetra-methoxytriptycene
;
_space_group_IT_number 19
_symmetry_cell_setting orthorhombic
_symmetry_space_group_name_Hall 'P 2ac 2ab'
_symmetry_space_group_name_H-M 'P 21 21 21'
_atom_sites_solution_hydrogens geom
_atom_sites_solution_primary direct
_atom_sites_solution_secondary difmap
_audit_creation_method SHELXL-97
_audit_update_record
;
2016-05-16 deposited with the CCDC.
2016-05-16 downloaded from the CCDC.
;
_cell_angle_alpha 90.00
_cell_angle_beta 90.00
_cell_angle_gamma 90.00
_cell_formula_units_Z 4
_cell_length_a 8.7138(4)
_cell_length_b 14.7312(7)
_cell_length_c 15.9961(8)
_cell_measurement_reflns_used 2421
_cell_measurement_temperature 120(2)
_cell_measurement_theta_max 28.71
_cell_measurement_theta_min 3.84
_cell_volume 2053.34(17)
_computing_cell_refinement 'CrysAlisPro, Agilent Technologies'
_computing_data_collection 'CrysAlisPro, Agilent Technologies'
_computing_data_reduction 'CrysAlisPro, Agilent Technologies'
_computing_molecular_graphics 'XSEED (Barbour, 2001)'
_computing_publication_material 'local program'
_computing_structure_refinement 'SHELXL-97 (Sheldrick, 1997)'
_computing_structure_solution 'SHELXS-97 (Sheldrick, 1990)'
_diffrn_ambient_temperature 120(2)
_diffrn_detector_area_resol_mean 5.3095
_diffrn_measured_fraction_theta_full 0.996
_diffrn_measured_fraction_theta_max 0.861
_diffrn_measurement_device_type 'SuperNova, Dual, Cu at zero, Atlas'
_diffrn_measurement_method '\w scans'
_diffrn_radiation_monochromator mirror
_diffrn_radiation_source 'SuperNova (Mo) X-ray Source'
_diffrn_radiation_type MoK\a
_diffrn_radiation_wavelength 0.71073
_diffrn_reflns_av_R_equivalents 0.0534
_diffrn_reflns_av_sigmaI/netI 0.0570
_diffrn_reflns_limit_h_max 10
_diffrn_reflns_limit_h_min -11
_diffrn_reflns_limit_k_max 20
_diffrn_reflns_limit_k_min -15
_diffrn_reflns_limit_l_max 21
_diffrn_reflns_limit_l_min -19
_diffrn_reflns_number 8409
_diffrn_reflns_theta_full 26.00
_diffrn_reflns_theta_max 29.81
_diffrn_reflns_theta_min 3.46
_diffrn_standards_decay_% 0
_diffrn_standards_interval_count 0
_diffrn_standards_interval_time 0
_diffrn_standards_number 0
_exptl_absorpt_coefficient_mu 0.087
_exptl_absorpt_correction_T_max 1.000
_exptl_absorpt_correction_T_min 0.960
_exptl_absorpt_correction_type multi-scan
_exptl_absorpt_process_details
; 
CrysAlisPro, Agilent Technologies,
Version 1.171.36.24 (release 03-12-2012 CrysAlis171 .NET)
Empirical absorption correction using spherical harmonics,
 implemented in SCALE3 ABSPACK scaling algorithm.
;
_exptl_crystal_colour colourless
_exptl_crystal_density_diffrn 1.302
_exptl_crystal_density_method 'not measured'
_exptl_crystal_description 'rectangular prism'
_exptl_crystal_F_000 856
_exptl_crystal_recrystallization_method 'Re-crystallisation from solvent'
_exptl_crystal_size_max 0.18
_exptl_crystal_size_mid 0.14
_exptl_crystal_size_min 0.10
_refine_diff_density_max 0.241
_refine_diff_density_min -0.227
_refine_diff_density_rms 0.051
_refine_ls_abs_structure_details 'Flack H D (1983), Acta Cryst. A39, 876-881'
_refine_ls_abs_structure_Flack -2.0(16)
_refine_ls_extinction_method none
_refine_ls_goodness_of_fit_ref 1.064
_refine_ls_hydrogen_treatment constr
_refine_ls_matrix_type full
_refine_ls_number_parameters 277
_refine_ls_number_reflns 2854
_refine_ls_number_restraints 0
_refine_ls_restrained_S_all 1.064
_refine_ls_R_factor_all 0.0745
_refine_ls_R_factor_gt 0.0534
_refine_ls_shift/su_max 0.000
_refine_ls_shift/su_mean 0.000
_refine_ls_structure_factor_coef Fsqd
_refine_ls_weighting_details 'calc w=1/[\s^2^(Fo^2^)+(0.0488P)^2^+0.5791P] where P=(Fo^2^+2Fc^2^)/3'
_refine_ls_weighting_scheme calc
_refine_ls_wR_factor_gt 0.1147
_refine_ls_wR_factor_ref 0.1247
_reflns_number_gt 2195
_reflns_number_total 2854
_reflns_threshold_expression >2sigma(I)
_cod_data_source_file c6ce00966b2.cif
_cod_data_source_block sg016
_cod_depositor_comments 'Adding full bibliography for 7225245--7225251.cif.'
_cod_database_code 7225251
_solvent_exptl_crystal_recrystallization_method CDCl3

loop_
_symmetry_equiv_pos_as_xyz
'x, y, z'
'-x+1/2, -y, z+1/2'
'x+1/2, -y+1/2, -z'
'-x, y+1/2, -z+1/2'

loop_
_atom_site_label
_atom_site_type_symbol
_atom_site_fract_x
_atom_site_fract_y
_atom_site_fract_z
_atom_site_U_iso_or_equiv
_atom_site_adp_type
_atom_site_occupancy
_atom_site_symmetry_multiplicity
_atom_site_calc_flag
_atom_site_refinement_flags
C1 C 0.3962(3) 0.48027(19) 0.40594(18) 0.0173(6) Uani 1 1 d .
C2 C 0.4726(3) 0.4607(2) 0.33275(19) 0.0212(6) Uani 1 1 d .
H2 H 0.5745 0.4377 0.3342 0.025 Uiso 1 1 calc R
C3 C 0.3985(4) 0.4750(2) 0.2562(2) 0.0268(7) Uani 1 1 d .
H3 H 0.4500 0.4608 0.2055 0.032 Uiso 1 1 calc R
C4 C 0.2509(4) 0.5097(2) 0.25372(19) 0.0251(7) Uani 1 1 d .
H4 H 0.2022 0.5201 0.2015 0.030 Uiso 1 1 calc R
C5 C 0.1735(3) 0.5292(2) 0.32790(19) 0.0217(6) Uani 1 1 d .
H5 H 0.0725 0.5535 0.3264 0.026 Uiso 1 1 calc R
C6 C 0.2451(3) 0.51308(19) 0.40382(18) 0.0171(6) Uani 1 1 d .
C7 C 0.3465(3) 0.40607(19) 0.53855(17) 0.0161(6) Uani 1 1 d .
C8 C 0.3835(3) 0.32567(19) 0.57965(17) 0.0156(6) Uani 1 1 d .
H8 H 0.4872 0.3059 0.5821 0.019 Uiso 1 1 calc R
C9 C 0.2690(3) 0.27440(19) 0.61695(17) 0.0169(6) Uani 1 1 d .
C10 C 0.1155(3) 0.3034(2) 0.61176(18) 0.0179(6) Uani 1 1 d .
C11 C 0.0791(3) 0.3834(2) 0.57029(17) 0.0181(6) Uani 1 1 d .
H11 H -0.0248 0.4025 0.5666 0.022 Uiso 1 1 calc R
C12 C 0.1944(3) 0.43536(19) 0.53433(17) 0.0158(6) Uani 1 1 d .
O13 O 0.2925(2) 0.19485(13) 0.65874(13) 0.0211(5) Uani 1 1 d .
C14 C 0.4480(3) 0.1670(2) 0.6692(2) 0.0265(7) Uani 1 1 d .
H14A H 0.4955 0.1585 0.6142 0.040 Uiso 1 1 calc R
H14B H 0.4510 0.1097 0.7003 0.040 Uiso 1 1 calc R
H14C H 0.5042 0.2137 0.7003 0.040 Uiso 1 1 calc R
O15 O 0.0112(2) 0.24770(14) 0.65003(13) 0.0233(5) Uani 1 1 d .
C16 C -0.1474(3) 0.2650(2) 0.6358(2) 0.0252(7) Uani 1 1 d .
H16A H -0.1743 0.3247 0.6585 0.038 Uiso 1 1 calc R
H16B H -0.2090 0.2181 0.6636 0.038 Uiso 1 1 calc R
H16C H -0.1682 0.2639 0.5756 0.038 Uiso 1 1 calc R
C17 C 0.4360(3) 0.5618(2) 0.53704(17) 0.0164(6) Uani 1 1 d .
C18 C 0.5497(3) 0.6145(2) 0.57469(18) 0.0169(6) Uani 1 1 d .
H18 H 0.6533 0.5945 0.5747 0.020 Uiso 1 1 calc R
C19 C 0.5107(3) 0.6962(2) 0.61200(17) 0.0174(6) Uani 1 1 d .
C20 C 0.3562(3) 0.7240(2) 0.61390(18) 0.0187(6) Uani 1 1 d .
C21 C 0.2445(3) 0.6723(2) 0.57488(18) 0.0174(6) Uani 1 1 d .
H21 H 0.1408 0.6921 0.5745 0.021 Uiso 1 1 calc R
C22 C 0.2850(3) 0.59101(19) 0.53627(18) 0.0169(6) Uani 1 1 d .
O23 O 0.6113(2) 0.75434(14) 0.64970(13) 0.0232(5) Uani 1 1 d .
C24 C 0.7707(3) 0.7329(2) 0.6457(2) 0.0271(7) Uani 1 1 d .
H24A H 0.7890 0.6745 0.6732 0.041 Uiso 1 1 calc R
H24B H 0.8298 0.7804 0.6740 0.041 Uiso 1 1 calc R
H24C H 0.8027 0.7291 0.5871 0.041 Uiso 1 1 calc R
O25 O 0.3290(2) 0.80380(13) 0.65576(13) 0.0219(5) Uani 1 1 d .
C26 C 0.1754(3) 0.8359(2) 0.6554(2) 0.0296(7) Uani 1 1 d .
H26A H 0.1418 0.8455 0.5976 0.044 Uiso 1 1 calc R
H26B H 0.1698 0.8934 0.6861 0.044 Uiso 1 1 calc R
H26C H 0.1087 0.7911 0.6823 0.044 Uiso 1 1 calc R
C27 C 0.4606(3) 0.4696(2) 0.49503(18) 0.0171(6) Uani 1 1 d .
C28 C 0.6253(3) 0.4358(2) 0.49707(19) 0.0193(6) Uani 1 1 d .
H28A H 0.6915 0.4789 0.4674 0.029 Uiso 1 1 calc R
H28B H 0.6312 0.3763 0.4699 0.029 Uiso 1 1 calc R
H28C H 0.6594 0.4305 0.5552 0.029 Uiso 1 1 calc R
C29 C 0.1745(3) 0.5272(2) 0.49089(18) 0.0168(6) Uani 1 1 d .
C30 C 0.0095(3) 0.5603(2) 0.4882(2) 0.0212(7) Uani 1 1 d .
H30A H 0.0054 0.6194 0.4602 0.032 Uiso 1 1 calc R
H30B H -0.0297 0.5664 0.5454 0.032 Uiso 1 1 calc R
H30C H -0.0535 0.5166 0.4574 0.032 Uiso 1 1 calc R

loop_
_atom_site_aniso_label
_atom_site_aniso_U_11
_atom_site_aniso_U_22
_atom_site_aniso_U_33
_atom_site_aniso_U_23
_atom_site_aniso_U_13
_atom_site_aniso_U_12
C1 0.0181(13) 0.0121(14) 0.0218(14) -0.0002(12) -0.0020(11) -0.0035(12)
C2 0.0218(14) 0.0171(15) 0.0246(15) -0.0018(13) 0.0012(12) -0.0059(13)
C3 0.0349(17) 0.0224(17) 0.0231(16) -0.0004(14) 0.0032(14) -0.0035(16)
C4 0.0324(16) 0.0241(17) 0.0188(14) 0.0031(13) -0.0054(13) -0.0047(15)
C5 0.0219(14) 0.0182(14) 0.0251(15) 0.0049(13) -0.0063(12) -0.0039(13)
C6 0.0202(13) 0.0114(14) 0.0197(14) 0.0010(11) 0.0004(11) -0.0045(12)
C7 0.0172(13) 0.0175(15) 0.0136(13) -0.0020(12) -0.0018(11) -0.0006(12)
C8 0.0145(12) 0.0144(14) 0.0179(13) -0.0019(12) -0.0023(11) 0.0024(12)
C9 0.0213(14) 0.0140(14) 0.0156(13) -0.0005(12) -0.0016(11) 0.0015(12)
C10 0.0183(13) 0.0167(14) 0.0185(13) -0.0042(12) 0.0005(11) -0.0040(13)
C11 0.0132(12) 0.0222(15) 0.0190(14) -0.0036(13) -0.0012(11) 0.0010(13)
C12 0.0183(13) 0.0145(14) 0.0147(13) -0.0005(12) -0.0027(11) 0.0003(12)
O13 0.0208(10) 0.0170(10) 0.0255(11) 0.0046(10) -0.0016(9) 0.0030(9)
C14 0.0262(15) 0.0252(16) 0.0281(16) 0.0071(14) 0.0012(14) 0.0102(14)
O15 0.0167(9) 0.0205(11) 0.0328(12) 0.0070(10) 0.0018(9) -0.0015(9)
C16 0.0174(14) 0.0262(17) 0.0320(17) 0.0049(15) 0.0008(12) -0.0018(14)
C17 0.0175(13) 0.0159(14) 0.0157(13) 0.0019(12) 0.0014(11) 0.0012(12)
C18 0.0121(12) 0.0175(15) 0.0211(14) 0.0013(12) 0.0013(11) 0.0013(12)
C19 0.0197(13) 0.0180(14) 0.0144(13) -0.0009(12) -0.0005(11) -0.0031(13)
C20 0.0230(14) 0.0157(14) 0.0174(13) 0.0028(12) 0.0034(12) -0.0003(13)
C21 0.0139(12) 0.0160(14) 0.0223(14) 0.0030(13) 0.0010(11) 0.0022(12)
C22 0.0182(13) 0.0147(14) 0.0177(14) 0.0024(12) 0.0006(11) -0.0010(12)
O23 0.0203(10) 0.0219(11) 0.0273(11) -0.0058(10) -0.0019(9) -0.0039(9)
C24 0.0182(14) 0.0309(17) 0.0322(17) -0.0049(15) -0.0048(13) -0.0049(14)
O25 0.0222(10) 0.0156(10) 0.0279(11) -0.0046(10) 0.0042(9) 0.0024(9)
C26 0.0307(16) 0.0280(17) 0.0300(17) -0.0042(15) -0.0015(15) 0.0136(15)
C27 0.0144(13) 0.0147(14) 0.0220(14) -0.0020(12) 0.0013(11) -0.0007(12)
C28 0.0139(13) 0.0206(16) 0.0234(15) -0.0010(13) 0.0016(11) 0.0007(12)
C29 0.0133(13) 0.0170(15) 0.0200(14) 0.0025(12) -0.0033(11) -0.0024(12)
C30 0.0149(13) 0.0185(16) 0.0302(16) 0.0046(13) -0.0007(12) -0.0005(13)

loop_
_atom_type_symbol
_atom_type_description
_atom_type_scat_dispersion_real
_atom_type_scat_dispersion_imag
_atom_type_scat_source
C C 0.0033 0.0016 'International Tables Vol C Tables 4.2.6.8 and 6.1.1.4'
H H 0.0000 0.0000 'International Tables Vol C Tables 4.2.6.8 and 6.1.1.4'
O O 0.0106 0.0060 'International Tables Vol C Tables 4.2.6.8 and 6.1.1.4'

loop_
_geom_angle_atom_site_label_1
_geom_angle_atom_site_label_2
_geom_angle_atom_site_label_3
_geom_angle
C2 C1 C6 120.3(3)
C2 C1 C27 126.1(2)
C6 C1 C27 113.5(2)
C1 C2 C3 119.3(3)
C1 C2 H2 120.4
C3 C2 H2 120.4
C4 C3 C2 120.6(3)
C4 C3 H3 119.7
C2 C3 H3 119.7
C3 C4 C5 120.0(3)
C3 C4 H4 120.0
C5 C4 H4 120.0
C6 C5 C4 119.5(3)
C6 C5 H5 120.2
C4 C5 H5 120.2
C5 C6 C1 120.2(3)
C5 C6 C29 126.2(3)
C1 C6 C29 113.6(2)
C8 C7 C12 120.4(3)
C8 C7 C27 125.7(2)
C12 C7 C27 113.9(2)
C9 C8 C7 120.0(2)
C9 C8 H8 120.0
C7 C8 H8 120.0
O13 C9 C8 124.8(2)
O13 C9 C10 115.6(2)
C8 C9 C10 119.6(3)
O15 C10 C11 124.7(2)
O15 C10 C9 115.1(3)
C11 C10 C9 120.2(3)
C12 C11 C10 120.0(2)
C12 C11 H11 120.0
C10 C11 H11 120.0
C11 C12 C7 119.8(3)
C11 C12 C29 126.4(2)
C7 C12 C29 113.8(2)
C9 O13 C14 116.6(2)
O13 C14 H14A 109.5
O13 C14 H14B 109.5
H14A C14 H14B 109.5
O13 C14 H14C 109.5
H14A C14 H14C 109.5
H14B C14 H14C 109.5
C10 O15 C16 117.8(2)
O15 C16 H16A 109.5
O15 C16 H16B 109.5
H16A C16 H16B 109.5
O15 C16 H16C 109.5
H16A C16 H16C 109.5
H16B C16 H16C 109.5
C22 C17 C18 120.4(3)
C22 C17 C27 113.9(2)
C18 C17 C27 125.7(2)
C19 C18 C17 119.7(2)
C19 C18 H18 120.2
C17 C18 H18 120.2
O23 C19 C18 125.3(2)
O23 C19 C20 114.9(3)
C18 C19 C20 119.8(3)
O25 C20 C21 124.7(3)
O25 C20 C19 115.1(3)
C21 C20 C19 120.2(3)
C20 C21 C22 119.7(3)
C20 C21 H21 120.2
C22 C21 H21 120.2
C17 C22 C21 120.3(3)
C17 C22 C29 114.3(3)
C21 C22 C29 125.4(2)
C19 O23 C24 117.8(2)
O23 C24 H24A 109.5
O23 C24 H24B 109.5
H24A C24 H24B 109.5
O23 C24 H24C 109.5
H24A C24 H24C 109.5
H24B C24 H24C 109.5
C20 O25 C26 116.5(2)
O25 C26 H26A 109.5
O25 C26 H26B 109.5
H26A C26 H26B 109.5
O25 C26 H26C 109.5
H26A C26 H26C 109.5
H26B C26 H26C 109.5
C28 C27 C17 114.4(2)
C28 C27 C7 113.8(2)
C17 C27 C7 104.6(2)
C28 C27 C1 113.4(2)
C17 C27 C1 105.4(2)
C7 C27 C1 104.3(2)
C27 C28 H28A 109.5
C27 C28 H28B 109.5
H28A C28 H28B 109.5
C27 C28 H28C 109.5
H28A C28 H28C 109.5
H28B C28 H28C 109.5
C30 C29 C22 114.3(3)
C30 C29 C12 113.8(2)
C22 C29 C12 104.9(2)
C30 C29 C6 113.4(3)
C22 C29 C6 105.1(2)
C12 C29 C6 104.2(2)
C29 C30 H30A 109.5
C29 C30 H30B 109.5
H30A C30 H30B 109.5
C29 C30 H30C 109.5
H30A C30 H30C 109.5
H30B C30 H30C 109.5

loop_
_geom_bond_atom_site_label_1
_geom_bond_atom_site_label_2
_geom_bond_distance
C1 C2 1.377(4)
C1 C6 1.403(4)
C1 C27 1.539(4)
C2 C3 1.400(4)
C2 H2 0.9500
C3 C4 1.385(5)
C3 H3 0.9500
C4 C5 1.395(4)
C4 H4 0.9500
C5 C6 1.386(4)
C5 H5 0.9500
C6 C29 1.537(4)
C7 C8 1.392(4)
C7 C12 1.396(4)
C7 C27 1.532(4)
C8 C9 1.387(4)
C8 H8 0.9500
C9 O13 1.365(3)
C9 C10 1.406(4)
C10 O15 1.369(3)
C10 C11 1.389(4)
C11 C12 1.388(4)
C11 H11 0.9500
C12 C29 1.531(4)
O13 C14 1.425(3)
C14 H14A 0.9800
C14 H14B 0.9800
C14 H14C 0.9800
O15 C16 1.423(3)
C16 H16A 0.9800
C16 H16B 0.9800
C16 H16C 0.9800
C17 C22 1.384(4)
C17 C18 1.395(4)
C17 C27 1.531(4)
C18 C19 1.385(4)
C18 H18 0.9500
C19 O23 1.366(3)
C19 C20 1.407(4)
C20 O25 1.374(3)
C20 C21 1.385(4)
C21 C22 1.392(4)
C21 H21 0.9500
C22 C29 1.529(4)
O23 C24 1.426(3)
C24 H24A 0.9800
C24 H24B 0.9800
C24 H24C 0.9800
O25 C26 1.420(3)
C26 H26A 0.9800
C26 H26B 0.9800
C26 H26C 0.9800
C27 C28 1.519(4)
C28 H28A 0.9800
C28 H28B 0.9800
C28 H28C 0.9800
C29 C30 1.518(4)
C30 H30A 0.9800
C30 H30B 0.9800
C30 H30C 0.9800
